data_7013619
loop_
_publ_author_name
'Petrella, Antonella J.'
'Craig, Donald C.'
'Lamb, Robert N.'
'Raston, Colin L.'
'Roberts, Nicholas K.'

_publ_section_title
;
 A facile route to hetero-bimetallic Ti(iv)-alkali metal calix[4]arene
 complexes
;
_journal_issue 24
_journal_name_full 'Dalton Transactions'
_journal_page_first 4590
_journal_paper_doi 10.1039/b310635g
_journal_year 2003
_chemical_formula_sum 'C57 H91 K O14 Ti'
_chemical_formula_weight 1087.30
_space_group_IT_number 15
_symmetry_cell_setting monoclinic
_symmetry_space_group_name_Hall '-C 2yc'
_symmetry_space_group_name_H-M 'C 1 2/c 1'
_atom_sites_solution_hydrogens geom
_atom_sites_solution_primary direct
_atom_sites_solution_secondary difmap
_audit_creation_method SHELXL-97
_cell_angle_alpha 90.00
_cell_angle_beta 106.461(2)
_cell_angle_gamma 90.00
_cell_formula_units_Z 4
_cell_length_a 14.2018(5)
_cell_length_b 21.9002(9)
_cell_length_c 21.1284(8)
_cell_measurement_temperature 150(2)
_cell_volume 6302.1(4)
_computing_cell_refinement 'DENZO-SMN (Otwinowski & Minor, 1996)'
_computing_data_collection 'COLLECT (Nonius, 1999)'
_computing_data_reduction 'DENZO-SMN (Otwinowski & Minor, 1996)'
_computing_molecular_graphics
;
ORTEP3 for Windows (Farrugia, 1997)
XSeed (Barbour, 2001)
;
_computing_publication_material 'WC (Thornton-Pett, 2000)'
_computing_structure_refinement 'SHELXL-97 (Sheldrick, 1997)'
_computing_structure_solution 'SHELXS-97 (Sheldrick, 1990)'
_diffrn_ambient_temperature 150(2)
_diffrn_detector_area_resol_mean 9.091
_diffrn_measured_fraction_theta_full 0.989
_diffrn_measured_fraction_theta_max 0.989
_diffrn_measurement_device_type 'Nonius KappaCCD area detector diffractometer'
_diffrn_measurement_method
;
Detector set at 30mm from sample with different 2theta offsets 
1 degree phi exposures for chi=0 degree settings
1 degree omega exposures for chi=90 degree settings
;
_diffrn_radiation_monochromator graphite
_diffrn_radiation_source 'fine-focus sealed tube'
_diffrn_radiation_type MoK\a
_diffrn_radiation_wavelength 0.71073
_diffrn_reflns_av_R_equivalents 0.0385
_diffrn_reflns_av_sigmaI/netI 0.0398
_diffrn_reflns_limit_h_max 15
_diffrn_reflns_limit_h_min -15
_diffrn_reflns_limit_k_max 22
_diffrn_reflns_limit_k_min -23
_diffrn_reflns_limit_l_max 23
_diffrn_reflns_limit_l_min -22
_diffrn_reflns_number 12718
_diffrn_reflns_theta_full 22.76
_diffrn_reflns_theta_max 22.76
_diffrn_reflns_theta_min 2.74
_exptl_absorpt_coefficient_mu 0.259
_exptl_absorpt_correction_T_max 0.9821
_exptl_absorpt_correction_T_min 0.9549
_exptl_absorpt_correction_type multi-scan
_exptl_absorpt_process_details
;
Using multiple and symmetry-related data measurements via the program SORTAV
See R.H. Blessing, Acta Cryst (1995), A51, 33-38 
;
_exptl_crystal_colour yellow
_exptl_crystal_density_diffrn 1.146
_exptl_crystal_density_method 'not measured'
_exptl_crystal_description prism
_exptl_crystal_F_000 2344
_exptl_crystal_size_max 0.18
_exptl_crystal_size_mid 0.14
_exptl_crystal_size_min 0.07
_refine_diff_density_max 0.260
_refine_diff_density_min -0.260
_refine_diff_density_rms 0.043
_refine_ls_extinction_coef 0.0026(5)
_refine_ls_extinction_expression Fc^*^=kFc[1+0.001xFc^2^\l^3^/sin(2\q)]^-1/4^
_refine_ls_extinction_method SHELXL
_refine_ls_goodness_of_fit_ref 1.112
_refine_ls_hydrogen_treatment mixed
_refine_ls_matrix_type full
_refine_ls_number_parameters 381
_refine_ls_number_reflns 4209
_refine_ls_number_restraints 30
_refine_ls_restrained_S_all 1.114
_refine_ls_R_factor_all 0.0591
_refine_ls_R_factor_gt 0.0503
_refine_ls_shift/su_max 0.007
_refine_ls_shift/su_mean 0.001
_refine_ls_structure_factor_coef Fsqd
_refine_ls_weighting_details 'calc w=1/[\s^2^(Fo^2^)+(0.0503P)^2^+11.0106P] where P=(Fo^2^+2Fc^2^)/3'
_refine_ls_weighting_scheme calc
_refine_ls_wR_factor_gt 0.1324
_refine_ls_wR_factor_ref 0.1389
_reflns_number_gt 3614
_reflns_number_total 4209
_reflns_threshold_expression >2sigma(I)
_cod_data_source_file b310635g.txt
_cod_data_source_block tiacac
_cod_original_sg_symbol_H-M C2/c
_cod_database_code 7013619

loop_
_symmetry_equiv_pos_as_xyz
'x, y, z'
'-x, y, -z+1/2'
'x+1/2, y+1/2, z'
'-x+1/2, y+1/2, -z+1/2'
'-x, -y, -z'
'x, -y, z-1/2'
'-x+1/2, -y+1/2, -z'
'x+1/2, -y+1/2, z-1/2'

loop_
_atom_site_label
_atom_site_type_symbol
_atom_site_fract_x
_atom_site_fract_y
_atom_site_fract_z
_atom_site_U_iso_or_equiv
_atom_site_adp_type
_atom_site_occupancy
_atom_site_symmetry_multiplicity
_atom_site_calc_flag
_atom_site_refinement_flags
_atom_site_disorder_assembly
_atom_site_disorder_group
Ti1 Ti 0.0000 -0.10303(3) 0.2500 0.0384(3) Uani 1 2 d S . .
K1 K 0.0000 0.06780(4) 0.2500 0.0515(3) Uani 1 2 d S . .
O1 O 0.07327(13) -0.04614(9) 0.22152(9) 0.0413(5) Uani 1 1 d . . .
C1 C 0.1446(2) -0.03022(13) 0.19393(14) 0.0390(7) Uani 1 1 d . . .
C2 C 0.2393(2) -0.01925(14) 0.23453(14) 0.0433(7) Uani 1 1 d . . .
C3 C 0.3088(2) 0.00023(15) 0.20437(15) 0.0482(8) Uani 1 1 d . . .
H3 H 0.3737 0.0080 0.2311 0.058 Uiso 1 1 calc R . .
C4 C 0.2873(2) 0.00894(15) 0.13598(15) 0.0476(8) Uani 1 1 d . . .
C5 C 0.1925(2) -0.00496(14) 0.09753(15) 0.0454(7) Uani 1 1 d . . .
H5 H 0.1769 -0.0008 0.0509 0.055 Uiso 1 1 calc R . .
C6 C 0.1199(2) -0.02481(13) 0.12559(13) 0.0394(7) Uani 1 1 d . . .
C7 C 0.2634(2) -0.03500(15) 0.30776(14) 0.0465(8) Uani 1 1 d . . .
H7A H 0.2599 -0.0799 0.3118 0.056 Uiso 1 1 calc R . .
H7B H 0.3323 -0.0228 0.3291 0.056 Uiso 1 1 calc R . .
C8 C 0.3677(3) 0.03043(19) 0.10563(17) 0.0629(10) Uani 1 1 d . . .
C9 C 0.4470(3) -0.0210(3) 0.1169(2) 0.0919(15) Uani 1 1 d . . .
H9A H 0.4165 -0.0588 0.0958 0.138 Uiso 1 1 calc R . .
H9B H 0.4749 -0.0280 0.1644 0.138 Uiso 1 1 calc R . .
H9C H 0.4992 -0.0086 0.0977 0.138 Uiso 1 1 calc R . .
C10 C 0.4166(4) 0.0877(2) 0.1391(2) 0.1024(17) Uani 1 1 d . . .
H10A H 0.4708 0.0988 0.1212 0.154 Uiso 1 1 calc R . .
H10B H 0.4421 0.0805 0.1867 0.154 Uiso 1 1 calc R . .
H10C H 0.3686 0.1210 0.1311 0.154 Uiso 1 1 calc R . .
C11 C 0.3292(3) 0.0399(2) 0.03103(18) 0.0850(13) Uani 1 1 d . . .
H11A H 0.2817 0.0735 0.0217 0.128 Uiso 1 1 calc R . .
H11B H 0.2971 0.0024 0.0103 0.128 Uiso 1 1 calc R . .
H11C H 0.3841 0.0497 0.0133 0.128 Uiso 1 1 calc R . .
O2 O -0.10036(14) -0.09749(9) 0.16263(9) 0.0400(5) Uani 1 1 d . . .
C12 C -0.1229(2) -0.03959(13) 0.13896(13) 0.0401(7) Uani 1 1 d . . .
C13 C -0.0662(2) -0.01164(13) 0.10261(13) 0.0389(7) Uani 1 1 d . . .
C14 C -0.0872(2) 0.04845(14) 0.08112(14) 0.0450(7) Uani 1 1 d . . .
H14 H -0.0474 0.0672 0.0572 0.054 Uiso 1 1 calc R . .
C15 C -0.1631(2) 0.08214(15) 0.09292(14) 0.0501(8) Uani 1 1 d . A .
C16 C -0.2177(2) 0.05294(15) 0.13017(14) 0.0488(8) Uani 1 1 d . . .
H16 H -0.2697 0.0749 0.1399 0.059 Uiso 1 1 calc R . .
C17 C -0.1994(2) -0.00656(14) 0.15357(13) 0.0425(7) Uani 1 1 d . . .
C18 C 0.0180(2) -0.04472(14) 0.08590(13) 0.0404(7) Uani 1 1 d . . .
H18A H 0.0113 -0.0890 0.0928 0.049 Uiso 1 1 calc R . .
H18B H 0.0118 -0.0384 0.0385 0.049 Uiso 1 1 calc R . .
C19 C -0.1878(3) 0.14680(15) 0.06572(16) 0.0595(9) Uani 1 1 d D . .
C20A C -0.1636(5) 0.1928(2) 0.1204(3) 0.0645(17) Uani 0.776(13) 1 d PD A 1
H20A H -0.0928 0.1925 0.1418 0.097 Uiso 0.776(13) 1 calc PR A 1
H20B H -0.1987 0.1824 0.1528 0.097 Uiso 0.776(13) 1 calc PR A 1
H20C H -0.1837 0.2335 0.1023 0.097 Uiso 0.776(13) 1 calc PR A 1
C21A C -0.1290(8) 0.1636(3) 0.0163(4) 0.102(3) Uani 0.776(13) 1 d PD A 1
H21A H -0.1399 0.1324 -0.0183 0.152 Uiso 0.776(13) 1 calc PR A 1
H21B H -0.0588 0.1657 0.0398 0.152 Uiso 0.776(13) 1 calc PR A 1
H21C H -0.1512 0.2034 -0.0038 0.152 Uiso 0.776(13) 1 calc PR A 1
C22A C -0.2972(5) 0.1505(3) 0.0283(4) 0.102(3) Uani 0.776(13) 1 d PD A 1
H22A H -0.3128 0.1917 0.0103 0.153 Uiso 0.776(13) 1 calc PR A 1
H22B H -0.3364 0.1413 0.0586 0.153 Uiso 0.776(13) 1 calc PR A 1
H22C H -0.3123 0.1208 -0.0078 0.153 Uiso 0.776(13) 1 calc PR A 1
C20B C -0.210(2) 0.1458(10) -0.0076(6) 0.085(8) Uani 0.224(13) 1 d PD A 2
H20D H -0.2200 0.1877 -0.0246 0.127 Uiso 0.224(13) 1 calc PR A 2
H20E H -0.2702 0.1221 -0.0264 0.127 Uiso 0.224(13) 1 calc PR A 2
H20F H -0.1555 0.1271 -0.0202 0.127 Uiso 0.224(13) 1 calc PR A 2
C21B C -0.277(2) 0.1689(13) 0.0861(16) 0.21(3) Uani 0.224(13) 1 d PD A 2
H21D H -0.3175 0.1955 0.0517 0.309 Uiso 0.224(13) 1 calc PR A 2
H21E H -0.2554 0.1916 0.1277 0.309 Uiso 0.224(13) 1 calc PR A 2
H21F H -0.3164 0.1336 0.0921 0.309 Uiso 0.224(13) 1 calc PR A 2
C22B C -0.1017(18) 0.1889(10) 0.0968(14) 0.124(15) Uani 0.224(13) 1 d PD A 2
H22D H -0.0428 0.1740 0.0863 0.186 Uiso 0.224(13) 1 calc PR A 2
H22E H -0.0900 0.1894 0.1448 0.186 Uiso 0.224(13) 1 calc PR A 2
H22F H -0.1169 0.2303 0.0793 0.186 Uiso 0.224(13) 1 calc PR A 2
O1Ac O 0.06780(16) -0.17138(10) 0.21798(11) 0.0570(6) Uani 1 1 d . . .
C1Ac C 0.0610(3) -0.22970(18) 0.2200(2) 0.0748(12) Uani 1 1 d . . .
C2Ac C 0.0000 -0.2593(3) 0.2500 0.097(2) Uani 1 2 d S . .
H24 H 0.0000 -0.3027 0.2500 0.117 Uiso 1 2 calc SR . .
C3Ac C 0.1255(4) -0.2640(2) 0.1865(3) 0.122(2) Uani 1 1 d . . .
H25A H 0.1075 -0.2530 0.1397 0.182 Uiso 1 1 calc R . .
H25B H 0.1164 -0.3081 0.1909 0.182 Uiso 1 1 calc R . .
H25C H 0.1943 -0.2534 0.2072 0.182 Uiso 1 1 calc R . .
O1Me1 O 0.1004(2) 0.15653(14) 0.21302(15) 0.0845(9) Uani 1 1 d . . .
H26 H 0.096(3) 0.200(2) 0.226(2) 0.101(15) Uiso 1 1 d . . .
C26 C 0.1617(4) 0.1468(2) 0.1723(3) 0.0931(14) Uani 1 1 d . . .
H26A H 0.1603 0.1035 0.1604 0.140 Uiso 1 1 calc R . .
H26B H 0.2291 0.1586 0.1959 0.140 Uiso 1 1 calc R . .
H26C H 0.1387 0.1714 0.1321 0.140 Uiso 1 1 calc R . .
O1S O 0.1278(3) 0.27958(13) 0.23114(19) 0.1054(11) Uani 1 1 d . . .
H1S H 0.1412 0.2898 0.1963 0.158 Uiso 1 1 calc R . .
C1S C 0.1375(5) 0.3308(2) 0.2732(3) 0.1117(18) Uani 1 1 d . . .
H1S1 H 0.1152 0.3201 0.3117 0.168 Uiso 1 1 calc R . .
H1S2 H 0.0975 0.3645 0.2493 0.168 Uiso 1 1 calc R . .
H1S3 H 0.2065 0.3434 0.2880 0.168 Uiso 1 1 calc R . .
O2S O 0.3052(2) 0.31693(17) 0.07939(19) 0.1103(12) Uani 1 1 d . . .
H2S H 0.3379 0.3421 0.1069 0.165 Uiso 1 1 calc R . .
C2S C 0.3652(5) 0.2878(4) 0.0499(4) 0.208(5) Uani 1 1 d . . .
H2S1 H 0.3554 0.3043 0.0054 0.312 Uiso 1 1 calc R . .
H2S2 H 0.3500 0.2440 0.0471 0.312 Uiso 1 1 calc R . .
H2S3 H 0.4336 0.2939 0.0758 0.312 Uiso 1 1 calc R . .
O3S O 0.1374(3) 0.3025(2) 0.10907(19) 0.1158(12) Uani 1 1 d . . .
H3S H 0.1875 0.3060 0.0957 0.174 Uiso 1 1 calc R . .
C3S C 0.0581(4) 0.3276(3) 0.0636(3) 0.127(2) Uani 1 1 d . . .
H3S1 H -0.0007 0.3225 0.0787 0.191 Uiso 1 1 calc R . .
H3S2 H 0.0483 0.3070 0.0211 0.191 Uiso 1 1 calc R . .
H3S3 H 0.0700 0.3712 0.0587 0.191 Uiso 1 1 calc R . .

loop_
_atom_site_aniso_label
_atom_site_aniso_U_11
_atom_site_aniso_U_22
_atom_site_aniso_U_33
_atom_site_aniso_U_23
_atom_site_aniso_U_13
_atom_site_aniso_U_12
Ti1 0.0424(5) 0.0380(4) 0.0338(4) 0.000 0.0090(3) 0.000
K1 0.0595(6) 0.0437(6) 0.0491(6) 0.000 0.0117(5) 0.000
O1 0.0408(11) 0.0487(12) 0.0319(10) 0.0026(9) 0.0060(9) -0.0023(9)
C1 0.0392(16) 0.0408(16) 0.0378(16) 0.0015(12) 0.0122(13) 0.0018(13)
C2 0.0439(17) 0.0485(18) 0.0367(16) -0.0008(13) 0.0101(14) 0.0008(14)
C3 0.0393(16) 0.060(2) 0.0440(18) -0.0025(15) 0.0104(14) -0.0004(14)
C4 0.0466(18) 0.0568(19) 0.0408(17) -0.0021(14) 0.0146(14) -0.0035(15)
C5 0.0516(18) 0.0515(18) 0.0342(16) -0.0022(13) 0.0137(14) 0.0004(15)
C6 0.0419(16) 0.0415(16) 0.0349(16) -0.0012(12) 0.0109(13) 0.0030(13)
C7 0.0373(16) 0.063(2) 0.0367(16) 0.0038(14) 0.0070(13) -0.0004(14)
C8 0.052(2) 0.091(3) 0.0470(19) -0.0040(18) 0.0161(16) -0.0155(19)
C9 0.053(2) 0.151(5) 0.076(3) -0.002(3) 0.024(2) -0.002(3)
C10 0.116(4) 0.120(4) 0.083(3) -0.016(3) 0.047(3) -0.065(3)
C11 0.072(3) 0.135(4) 0.053(2) 0.006(2) 0.025(2) -0.029(3)
O2 0.0433(11) 0.0408(11) 0.0344(10) -0.0036(8) 0.0087(8) -0.0017(9)
C12 0.0413(16) 0.0449(17) 0.0300(15) -0.0040(13) 0.0032(12) 0.0014(13)
C13 0.0418(16) 0.0444(17) 0.0279(14) -0.0009(12) 0.0060(12) 0.0031(13)
C14 0.0528(18) 0.0487(18) 0.0334(16) -0.0003(13) 0.0121(14) 0.0024(15)
C15 0.062(2) 0.0518(19) 0.0324(16) 0.0007(14) 0.0067(15) 0.0100(16)
C16 0.0478(18) 0.059(2) 0.0378(17) -0.0034(15) 0.0085(14) 0.0140(15)
C17 0.0408(16) 0.0551(19) 0.0276(15) -0.0013(13) 0.0033(12) 0.0022(14)
C18 0.0445(16) 0.0459(17) 0.0298(15) -0.0006(12) 0.0088(12) 0.0014(13)
C19 0.079(2) 0.051(2) 0.0487(19) 0.0078(16) 0.0176(18) 0.0185(18)
C20A 0.074(4) 0.051(3) 0.065(3) 0.001(2) 0.014(3) 0.014(3)
C21A 0.174(9) 0.059(4) 0.098(6) 0.038(4) 0.080(6) 0.045(5)
C22A 0.109(5) 0.062(3) 0.095(5) 0.016(3) -0.038(4) 0.017(3)
C20B 0.11(2) 0.090(16) 0.058(12) 0.022(10) 0.026(12) 0.039(14)
C21B 0.28(6) 0.18(4) 0.23(5) 0.16(4) 0.18(5) 0.20(4)
C22B 0.16(3) 0.068(14) 0.10(2) 0.010(14) -0.03(2) -0.003(17)
O1Ac 0.0579(14) 0.0511(15) 0.0571(14) -0.0092(11) 0.0084(11) 0.0108(11)
C1Ac 0.060(2) 0.054(3) 0.096(3) -0.021(2) -0.001(2) 0.0126(19)
C2Ac 0.082(4) 0.041(3) 0.150(7) 0.000 0.003(4) 0.000
C3Ac 0.095(3) 0.088(3) 0.167(5) -0.061(4) 0.015(3) 0.031(3)
O1Me1 0.111(2) 0.0612(18) 0.089(2) -0.0046(15) 0.0418(18) -0.0179(16)
C26 0.111(4) 0.072(3) 0.106(4) -0.014(3) 0.048(3) -0.004(3)
O1S 0.149(3) 0.0600(18) 0.121(3) -0.0040(18) 0.061(2) -0.0085(19)
C1S 0.150(5) 0.070(3) 0.130(4) -0.007(3) 0.062(4) -0.001(3)
O2S 0.081(2) 0.112(3) 0.130(3) -0.068(2) 0.018(2) -0.0242(19)
C2S 0.109(5) 0.256(10) 0.254(10) -0.203(9) 0.041(5) -0.027(5)
O3S 0.101(3) 0.140(3) 0.108(3) 0.017(2) 0.031(2) -0.003(2)
C3S 0.111(4) 0.138(5) 0.140(5) 0.030(4) 0.048(4) 0.031(4)

loop_
_atom_type_symbol
_atom_type_description
_atom_type_scat_dispersion_real
_atom_type_scat_dispersion_imag
_atom_type_scat_source
C C 0.0033 0.0016 'International Tables Vol C Tables 4.2.6.8 and 6.1.1.4'
H H 0.0000 0.0000 'International Tables Vol C Tables 4.2.6.8 and 6.1.1.4'
O O 0.0106 0.0060 'International Tables Vol C Tables 4.2.6.8 and 6.1.1.4'
K K 0.2009 0.2494 'International Tables Vol C Tables 4.2.6.8 and 6.1.1.4'
Ti Ti 0.2776 0.4457 'International Tables Vol C Tables 4.2.6.8 and 6.1.1.4'

loop_
_geom_angle_atom_site_label_1
_geom_angle_atom_site_label_2
_geom_angle_atom_site_label_3
_geom_angle
_geom_angle_site_symmetry_1
_geom_angle_site_symmetry_3
_geom_angle_publ_flag
O1 Ti1 O1 94.24(13) . 2 ?
O1 Ti1 O2 88.75(8) . . ?
O1 Ti1 O2 86.51(8) 2 . ?
O1 Ti1 O2 86.51(8) . 2 ?
O1 Ti1 O2 88.74(8) 2 2 ?
O2 Ti1 O2 173.02(11) . 2 ?
O1 Ti1 O1Ac 173.76(9) . 2 ?
O1 Ti1 O1Ac 91.45(9) 2 2 ?
O2 Ti1 O1Ac 94.16(8) . 2 ?
O2 Ti1 O1Ac 91.07(8) 2 2 ?
O1 Ti1 O1Ac 91.45(9) . . ?
O1 Ti1 O1Ac 173.76(9) 2 . ?
O2 Ti1 O1Ac 91.07(8) . . ?
O2 Ti1 O1Ac 94.16(8) 2 . ?
O1Ac Ti1 O1Ac 82.99(14) 2 . ?
O1 Ti1 K1 47.12(6) . . ?
O1 Ti1 K1 47.12(6) 2 . ?
O2 Ti1 K1 86.51(6) . . ?
O2 Ti1 K1 86.51(6) 2 . ?
O1Ac Ti1 K1 138.50(7) 2 . ?
O1Ac Ti1 K1 138.50(7) . . ?
O1Me1 K1 O1Me1 85.91(15) . 2 ?
O1Me1 K1 O1 165.29(8) . 2 ?
O1Me1 K1 O1 108.78(8) 2 2 ?
O1Me1 K1 O1 108.78(8) . . ?
O1Me1 K1 O1 165.29(8) 2 . ?
O1 K1 O1 56.53(8) 2 . ?
O1Me1 K1 C17 126.85(8) . . ?
O1Me1 K1 C17 95.83(9) 2 . ?
O1 K1 C17 53.95(6) 2 . ?
O1 K1 C17 75.19(7) . . ?
O1Me1 K1 C17 95.83(9) . 2 ?
O1Me1 K1 C17 126.85(8) 2 2 ?
O1 K1 C17 75.19(7) 2 2 ?
O1 K1 C17 53.95(6) . 2 ?
C17 K1 C17 122.74(11) . 2 ?
O1Me1 K1 C1 171.98(9) . 2 ?
O1Me1 K1 C1 86.10(9) 2 2 ?
O1 K1 C1 22.68(6) 2 2 ?
O1 K1 C1 79.21(6) . 2 ?
C17 K1 C1 54.88(7) . 2 ?
C17 K1 C1 88.37(7) 2 2 ?
O1Me1 K1 C1 86.10(9) . . ?
O1Me1 K1 C1 171.98(9) 2 . ?
O1 K1 C1 79.21(6) 2 . ?
O1 K1 C1 22.68(6) . . ?
C17 K1 C1 88.37(7) . . ?
C17 K1 C1 54.88(7) 2 . ?
C1 K1 C1 101.90(10) 2 . ?
O1Me1 K1 C16 107.49(9) . . ?
O1Me1 K1 C16 80.73(9) 2 . ?
O1 K1 C16 76.32(7) 2 . ?
O1 K1 C16 93.93(7) . . ?
C17 K1 C16 23.59(7) . . ?
C17 K1 C16 145.60(8) 2 . ?
C1 K1 C16 71.89(7) 2 . ?
C1 K1 C16 100.99(7) . . ?
O1Me1 K1 C16 80.73(9) . 2 ?
O1Me1 K1 C16 107.49(9) 2 2 ?
O1 K1 C16 93.93(7) 2 2 ?
O1 K1 C16 76.32(7) . 2 ?
C17 K1 C16 145.60(8) . 2 ?
C17 K1 C16 23.59(7) 2 2 ?
C1 K1 C16 101.00(7) 2 2 ?
C1 K1 C16 71.89(7) . 2 ?
C16 K1 C16 169.06(11) . 2 ?
O1Me1 K1 C12 120.80(8) . . ?
O1Me1 K1 C12 119.45(9) 2 . ?
O1 K1 C12 52.77(6) 2 . ?
O1 K1 C12 52.91(6) . . ?
C17 K1 C12 23.84(7) . . ?
C17 K1 C12 104.92(7) 2 . ?
C1 K1 C12 64.27(7) 2 . ?
C1 K1 C12 64.53(7) . . ?
C16 K1 C12 41.28(7) . . ?
C16 K1 C12 128.37(8) 2 . ?
O1Me1 K1 C12 119.45(9) . 2 ?
O1Me1 K1 C12 120.80(8) 2 2 ?
O1 K1 C12 52.91(6) 2 2 ?
O1 K1 C12 52.77(6) . 2 ?
C17 K1 C12 104.92(7) . 2 ?
C17 K1 C12 23.84(7) 2 2 ?
C1 K1 C12 64.53(7) 2 2 ?
C1 K1 C12 64.27(7) . 2 ?
C16 K1 C12 128.37(8) . 2 ?
C16 K1 C12 41.28(7) 2 2 ?
C12 K1 C12 93.40(10) . 2 ?
C1 O1 Ti1 152.09(19) . . ?
C1 O1 K1 103.30(16) . . ?
Ti1 O1 K1 104.62(8) . . ?
O1 C1 C6 118.1(2) . . ?
O1 C1 C2 119.3(2) . . ?
C6 C1 C2 122.6(3) . . ?
O1 C1 K1 54.02(13) . . ?
C6 C1 K1 107.91(18) . . ?
C2 C1 K1 104.40(18) . . ?
C3 C2 C1 117.3(3) . . ?
C3 C2 C7 123.5(3) . . ?
C1 C2 C7 119.0(3) . . ?
C2 C3 C4 122.7(3) . . ?
C2 C3 H3 118.6 . . ?
C4 C3 H3 118.6 . . ?
C5 C4 C3 117.6(3) . . ?
C5 C4 C8 122.2(3) . . ?
C3 C4 C8 120.1(3) . . ?
C4 C5 C6 121.8(3) . . ?
C4 C5 H5 119.1 . . ?
C6 C5 H5 119.1 . . ?
C1 C6 C5 117.9(3) . . ?
C1 C6 C18 118.0(3) . . ?
C5 C6 C18 123.9(2) . . ?
C17 C7 C2 117.2(2) 2 . ?
C17 C7 H7A 108.0 2 . ?
C2 C7 H7A 108.0 . . ?
C17 C7 H7B 108.0 2 . ?
C2 C7 H7B 108.0 . . ?
H7A C7 H7B 107.3 . . ?
C10 C8 C11 110.7(4) . . ?
C10 C8 C4 110.9(3) . . ?
C11 C8 C4 112.4(3) . . ?
C10 C8 C9 108.2(4) . . ?
C11 C8 C9 106.6(3) . . ?
C4 C8 C9 107.7(3) . . ?
C8 C9 H9A 109.5 . . ?
C8 C9 H9B 109.5 . . ?
H9A C9 H9B 109.5 . . ?
C8 C9 H9C 109.5 . . ?
H9A C9 H9C 109.5 . . ?
H9B C9 H9C 109.5 . . ?
C8 C10 H10A 109.5 . . ?
C8 C10 H10B 109.5 . . ?
H10A C10 H10B 109.5 . . ?
C8 C10 H10C 109.5 . . ?
H10A C10 H10C 109.5 . . ?
H10B C10 H10C 109.5 . . ?
C8 C11 H11A 109.5 . . ?
C8 C11 H11B 109.5 . . ?
H11A C11 H11B 109.5 . . ?
C8 C11 H11C 109.5 . . ?
H11A C11 H11C 109.5 . . ?
H11B C11 H11C 109.5 . . ?
C12 O2 Ti1 115.30(16) . . ?
O2 C12 C13 119.7(3) . . ?
O2 C12 C17 120.7(3) . . ?
C13 C12 C17 119.6(3) . . ?
O2 C12 K1 111.40(15) . . ?
C13 C12 K1 79.36(16) . . ?
C17 C12 K1 76.86(16) . . ?
C14 C13 C12 119.2(3) . . ?
C14 C13 C18 118.8(3) . . ?
C12 C13 C18 122.0(3) . . ?
C14 C13 K1 78.30(16) . . ?
C12 C13 K1 77.17(16) . . ?
C18 C13 K1 114.65(16) . . ?
C15 C14 C13 123.2(3) . . ?
C15 C14 K1 79.53(17) . . ?
C13 C14 K1 78.39(16) . . ?
C15 C14 H14 118.4 . . ?
C13 C14 H14 118.4 . . ?
K1 C14 H14 113.8 . . ?
C14 C15 C16 116.1(3) . . ?
C14 C15 C19 122.1(3) . . ?
C16 C15 C19 121.8(3) . . ?
C14 C15 K1 77.42(17) . . ?
C16 C15 K1 75.45(17) . . ?
C19 C15 K1 117.5(2) . . ?
C17 C16 C15 123.2(3) . . ?
C17 C16 K1 77.69(17) . . ?
C15 C16 K1 81.04(18) . . ?
C17 C16 H16 118.4 . . ?
C15 C16 H16 118.4 . . ?
K1 C16 H16 112.8 . . ?
C16 C17 C12 118.7(3) . . ?
C16 C17 C7 119.7(3) . 2 ?
C12 C17 C7 121.6(3) . 2 ?
C16 C17 K1 78.73(17) . . ?
C12 C17 K1 79.30(16) . . ?
C7 C17 K1 113.48(16) 2 . ?
C6 C18 C13 115.1(2) . . ?
C6 C18 H18A 108.5 . . ?
C13 C18 H18A 108.5 . . ?
C6 C18 H18B 108.5 . . ?
C13 C18 H18B 108.5 . . ?
H18A C18 H18B 107.5 . . ?
C20B C19 C20A 138.3(10) . . ?
C20B C19 C22B 111.5(10) . . ?
C20A C19 C22B 44.0(13) . . ?
C20B C19 C15 109.6(9) . . ?
C20A C19 C15 110.8(3) . . ?
C22B C19 C15 109.1(9) . . ?
C20B C19 C22A 65.0(10) . . ?
C20A C19 C22A 109.8(4) . . ?
C22B C19 C22A 139.7(11) . . ?
C15 C19 C22A 109.5(4) . . ?
C20B C19 C21B 110.3(10) . . ?
C20A C19 C21B 66.2(15) . . ?
C22B C19 C21B 108.4(10) . . ?
C15 C19 C21B 107.8(9) . . ?
C22A C19 C21B 47.7(13) . . ?
C20B C19 C21A 45.8(9) . . ?
C20A C19 C21A 108.0(4) . . ?
C22B C19 C21A 68.2(12) . . ?
C15 C19 C21A 111.2(3) . . ?
C22A C19 C21A 107.5(4) . . ?
C21B C19 C21A 139.5(8) . . ?
C19 C20A H20A 109.5 . . ?
C19 C20A H20B 109.5 . . ?
C19 C20A H20C 109.5 . . ?
C19 C21A H21A 109.5 . . ?
C19 C21A H21B 109.5 . . ?
C19 C21A H21C 109.5 . . ?
C19 C22A H22A 109.5 . . ?
C19 C22A H22B 109.5 . . ?
C19 C22A H22C 109.5 . . ?
C19 C20B H20D 109.5 . . ?
C19 C20B H20E 109.5 . . ?
H20D C20B H20E 109.5 . . ?
C19 C20B H20F 109.5 . . ?
H20D C20B H20F 109.5 . . ?
H20E C20B H20F 109.5 . . ?
C19 C21B H21D 109.5 . . ?
C19 C21B H21E 109.5 . . ?
H21D C21B H21E 109.5 . . ?
C19 C21B H21F 109.5 . . ?
H21D C21B H21F 109.5 . . ?
H21E C21B H21F 109.5 . . ?
C19 C22B H22D 109.5 . . ?
C19 C22B H22E 109.5 . . ?
H22D C22B H22E 109.5 . . ?
C19 C22B H22F 109.5 . . ?
H22D C22B H22F 109.5 . . ?
H22E C22B H22F 109.5 . . ?
C1Ac O1Ac Ti1 133.3(3) . . ?
O1Ac C1Ac C2Ac 123.3(4) . . ?
O1Ac C1Ac C3Ac 114.8(4) . . ?
C2Ac C1Ac C3Ac 121.9(4) . . ?
C1Ac C2Ac C1Ac 123.6(5) . 2 ?
C1Ac C2Ac H24 118.2 . . ?
C1Ac C2Ac H24 118.2 2 . ?
C1Ac C3Ac H25A 109.5 . . ?
C1Ac C3Ac H25B 109.5 . . ?
H25A C3Ac H25B 109.5 . . ?
C1Ac C3Ac H25C 109.5 . . ?
H25A C3Ac H25C 109.5 . . ?
H25B C3Ac H25C 109.5 . . ?
C26 O1Me1 K1 123.2(3) . . ?
C26 O1Me1 H26 114(3) . . ?
K1 O1Me1 H26 122(3) . . ?
O1Me1 C26 H26A 109.5 . . ?
O1Me1 C26 H26B 109.5 . . ?
H26A C26 H26B 109.5 . . ?
O1Me1 C26 H26C 109.5 . . ?
H26A C26 H26C 109.5 . . ?
H26B C26 H26C 109.5 . . ?
C1S O1S H1S 109.5 . . ?
O1S C1S H1S1 109.5 . . ?
O1S C1S H1S2 109.5 . . ?
H1S1 C1S H1S2 109.5 . . ?
O1S C1S H1S3 109.5 . . ?
H1S1 C1S H1S3 109.5 . . ?
H1S2 C1S H1S3 109.5 . . ?
C2S O2S H2S 109.5 . . ?
O2S C2S H2S1 109.5 . . ?
O2S C2S H2S2 109.5 . . ?
H2S1 C2S H2S2 109.5 . . ?
O2S C2S H2S3 109.5 . . ?
H2S1 C2S H2S3 109.5 . . ?
H2S2 C2S H2S3 109.5 . . ?
C3S O3S H3S 109.5 . . ?
O3S C3S H3S1 109.5 . . ?
O3S C3S H3S2 109.5 . . ?
H3S1 C3S H3S2 109.5 . . ?
O3S C3S H3S3 109.5 . . ?
H3S1 C3S H3S3 109.5 . . ?
H3S2 C3S H3S3 109.5 . . ?

loop_
_geom_bond_atom_site_label_1
_geom_bond_atom_site_label_2
_geom_bond_distance
_geom_bond_site_symmetry_2
_geom_bond_publ_flag
Ti1 O1 1.8307(19) . ?
Ti1 O1 1.8307(19) 2 ?
Ti1 O2 1.9907(18) . ?
Ti1 O2 1.9907(18) 2 ?
Ti1 O1Ac 1.999(2) 2 ?
Ti1 O1Ac 1.999(2) . ?
Ti1 K1 3.7411(12) . ?
K1 O1Me1 2.655(3) . ?
K1 O1Me1 2.655(3) 2 ?
K1 O1 2.833(2) 2 ?
K1 O1 2.833(2) . ?
K1 C17 3.399(3) . ?
K1 C17 3.399(3) 2 ?
K1 C1 3.407(3) 2 ?
K1 C1 3.407(3) . ?
K1 C16 3.412(3) . ?
K1 C16 3.412(3) 2 ?
K1 C12 3.429(3) . ?
K1 C12 3.429(3) 2 ?
O1 C1 1.350(3) . ?
C1 C6 1.391(4) . ?
C1 C2 1.396(4) . ?
C2 C3 1.384(4) . ?
C2 C7 1.526(4) . ?
C3 C4 1.403(4) . ?
C3 H3 0.9500 . ?
C4 C5 1.394(4) . ?
C4 C8 1.533(5) . ?
C5 C6 1.396(4) . ?
C5 H5 0.9500 . ?
C6 C18 1.516(4) . ?
C7 C17 1.518(4) 2 ?
C7 H7A 0.9900 . ?
C7 H7B 0.9900 . ?
C8 C10 1.509(6) . ?
C8 C11 1.529(5) . ?
C8 C9 1.563(6) . ?
C9 H9A 0.9800 . ?
C9 H9B 0.9800 . ?
C9 H9C 0.9800 . ?
C10 H10A 0.9800 . ?
C10 H10B 0.9800 . ?
C10 H10C 0.9800 . ?
C11 H11A 0.9800 . ?
C11 H11B 0.9800 . ?
C11 H11C 0.9800 . ?
O2 C12 1.367(3) . ?
C12 C13 1.400(4) . ?
C12 C17 1.410(4) . ?
C13 C14 1.396(4) . ?
C13 C18 1.523(4) . ?
C14 C15 1.386(4) . ?
C14 H14 0.9500 . ?
C15 C16 1.406(5) . ?
C15 C19 1.531(4) . ?
C16 C17 1.392(4) . ?
C16 H16 0.9500 . ?
C17 C7 1.518(4) 2 ?
C18 H18A 0.9900 . ?
C18 H18B 0.9900 . ?
C19 C20B 1.491(11) . ?
C19 C20A 1.497(6) . ?
C19 C22B 1.523(13) . ?
C19 C22A 1.533(6) . ?
C19 C21B 1.533(12) . ?
C19 C21A 1.555(6) . ?
C20A H20A 0.9800 . ?
C20A H20B 0.9800 . ?
C20A H20C 0.9800 . ?
C21A H21A 0.9800 . ?
C21A H21B 0.9800 . ?
C21A H21C 0.9800 . ?
C22A H22A 0.9800 . ?
C22A H22B 0.9800 . ?
C22A H22C 0.9800 . ?
C20B H20D 0.9800 . ?
C20B H20E 0.9800 . ?
C20B H20F 0.9800 . ?
C21B H21D 0.9800 . ?
C21B H21E 0.9800 . ?
C21B H21F 0.9800 . ?
C22B H22D 0.9800 . ?
C22B H22E 0.9800 . ?
C22B H22F 0.9800 . ?
O1Ac C1Ac 1.282(4) . ?
C1Ac C2Ac 1.372(5) . ?
C1Ac C3Ac 1.508(6) . ?
C2Ac C1Ac 1.372(5) 2 ?
C2Ac H24 0.9500 . ?
C3Ac H25A 0.9800 . ?
C3Ac H25B 0.9800 . ?
C3Ac H25C 0.9800 . ?
O1Me1 C26 1.404(5) . ?
O1Me1 H26 1.00(5) . ?
C26 H26A 0.9800 . ?
C26 H26B 0.9800 . ?
C26 H26C 0.9800 . ?
O1S C1S 1.415(6) . ?
O1S H1S 0.8400 . ?
C1S H1S1 0.9800 . ?
C1S H1S2 0.9800 . ?
C1S H1S3 0.9800 . ?
O2S C2S 1.350(7) . ?
O2S H2S 0.8400 . ?
C2S H2S1 0.9800 . ?
C2S H2S2 0.9800 . ?
C2S H2S3 0.9800 . ?
O3S C3S 1.371(6) . ?
O3S H3S 0.8400 . ?
C3S H3S1 0.9800 . ?
C3S H3S2 0.9800 . ?
C3S H3S3 0.9800 . ?
